data_2019962
loop_
_publ_author_name
'Zhong, Ya-Qiang'
'Chen, Si-Chun'
'Zhang, Lei'
'Jing, Chu-Yue'
'Zhang, Kou-Lin'

_publ_section_title
;
 Synthesis, structure and properties of a new three-dimensional
 interpenetrated metal--organic framework with 3,3'-azodibenzoic acid
 (H~2~azdc) and 1,4-bis(1<i>H</i>-imidazol-1-yl)butane (bimb):
 {[Cd(azdc)(bimb)~2~]&#x00B7;H~2~O}~<i>n~</i>
;
_journal_coeditor_code YF3085
_journal_issue 6
_journal_name_full 'Acta Crystallographica Section C'
_journal_page_first
;
;
_journal_paper_doi 10.1107/S2053229615009869
_journal_volume 71
_journal_year 2015
_chemical_formula_iupac '[Cd (C14 H8 N2 O4) (C10 H14 N4)2], H2 O'
_chemical_formula_sum 'C34 H38 Cd N10 O5'
_chemical_formula_weight 779.14
_chemical_name_systematic
'Poly[[bis[\m~2~-1,4-bis(1<i>H</i>-imidazol-1-yl)butane-\k^2^<i>N</i>^3^:<i>N</i>^3'^][\m~2~-3,3'-(diazenediyl)dibenzoato-\k^2^<i>O</i>:<i>O</i>']cadmium(II)] monohydrate]'
_space_group_IT_number 15
_symmetry_cell_setting monoclinic
_symmetry_space_group_name_Hall '-C 2yc'
_symmetry_space_group_name_H-M 'C 1 2/c 1'
_atom_sites_solution_hydrogens geom
_atom_sites_solution_primary direct
_atom_sites_solution_secondary difmap
_audit_creation_method SHELXL-97
_cell_angle_alpha 90.00
_cell_angle_beta 99.157(4)
_cell_angle_gamma 90.00
_cell_formula_units_Z 4
_cell_length_a 10.3202(13)
_cell_length_b 14.3929(13)
_cell_length_c 23.679(3)
_cell_measurement_reflns_used 9906
_cell_measurement_temperature 296(2)
_cell_measurement_theta_max 27.4648
_cell_measurement_theta_min 2.4491
_cell_volume 3472.4(7)
_computing_cell_refinement
;
SAINT (Bruker, 2003)
;
_computing_data_collection
;
APEX2 (Bruker, 2005)
;
_computing_data_reduction
;
SAINT (Bruker, 2003)
;
_computing_molecular_graphics
;
DIAMOND (Brandenburg, 1999)
;
_computing_publication_material
;
publCIF (Westrip, 2010)
;
_computing_structure_refinement
;
SHELXL97 (Sheldrick, 2008)
;
_computing_structure_solution
;
SHELXS97 (Sheldrick, 2008)
;
_diffrn_ambient_temperature 296(2)
_diffrn_measured_fraction_theta_full 0.999
_diffrn_measured_fraction_theta_max 0.999
_diffrn_measurement_device_type 'Bruker APEXII area-detector'
_diffrn_measurement_method '\f and \w'
_diffrn_radiation_monochromator graphite
_diffrn_radiation_source 'fine-focus sealed tube'
_diffrn_radiation_type MoK\a
_diffrn_radiation_wavelength 0.71073
_diffrn_reflns_av_R_equivalents 0.0403
_diffrn_reflns_av_sigmaI/netI 0.0227
_diffrn_reflns_limit_h_max 13
_diffrn_reflns_limit_h_min -13
_diffrn_reflns_limit_k_max 18
_diffrn_reflns_limit_k_min -18
_diffrn_reflns_limit_l_max 30
_diffrn_reflns_limit_l_min -30
_diffrn_reflns_number 34516
_diffrn_reflns_theta_full 27.50
_diffrn_reflns_theta_max 27.50
_diffrn_reflns_theta_min 2.45
_exptl_absorpt_coefficient_mu 0.686
_exptl_absorpt_correction_T_max 0.908
_exptl_absorpt_correction_T_min 0.848
_exptl_absorpt_correction_type multi-scan
_exptl_absorpt_process_details
;
(SADABS; Bruker, 2003)
;
_exptl_crystal_colour yellow
_exptl_crystal_density_diffrn 1.490
_exptl_crystal_density_method 'not measured'
_exptl_crystal_description block
_exptl_crystal_F_000 1600
_exptl_crystal_size_max 0.28
_exptl_crystal_size_mid 0.20
_exptl_crystal_size_min 0.14
_refine_diff_density_max 2.316
_refine_diff_density_min -0.723
_refine_ls_extinction_method none
_refine_ls_goodness_of_fit_ref 1.290
_refine_ls_hydrogen_treatment constr
_refine_ls_matrix_type full
_refine_ls_number_parameters 228
_refine_ls_number_reflns 3998
_refine_ls_number_restraints 2
_refine_ls_restrained_S_all 1.289
_refine_ls_R_factor_all 0.0760
_refine_ls_R_factor_gt 0.0644
_refine_ls_shift/su_max 0.000
_refine_ls_shift/su_mean 0.000
_refine_ls_structure_factor_coef Fsqd
_refine_ls_weighting_details 'calc w=1/[\s^2^(Fo^2^)+(0.0413P)^2^+26.4708P] where P=(Fo^2^+2Fc^2^)/3'
_refine_ls_weighting_scheme calc
_refine_ls_wR_factor_gt 0.1516
_refine_ls_wR_factor_ref 0.1561
_reflns_number_gt 3396
_reflns_number_total 3998
_reflns_threshold_expression I>2sigma(I)
_cod_data_source_file yf3085sup1.cf
_cod_data_source_block I
_cod_original_sg_symbol_H-M 'C 2/c'
_cod_database_code 2019962
_cod_database_fobs_code 2019962

loop_
_symmetry_equiv_pos_as_xyz
'x, y, z'
'-x, y, -z+1/2'
'x+1/2, y+1/2, z'
'-x+1/2, y+1/2, -z+1/2'
'-x, -y, -z'
'x, -y, z-1/2'
'-x+1/2, -y+1/2, -z'
'x+1/2, -y+1/2, z-1/2'

loop_
_atom_site_type_symbol
_atom_site_label
_atom_site_fract_x
_atom_site_fract_y
_atom_site_fract_z
_atom_site_U_iso_or_equiv
_atom_site_adp_type
_atom_site_calc_flag
_atom_site_refinement_flags
_atom_site_occupancy
_atom_site_symmetry_multiplicity
C C1 0.1939(5) 1.0154(3) 0.3952(2) 0.0328(11) Uani d . 1 1
C C2 0.3347(5) 1.0336(3) 0.3865(2) 0.0296(10) Uani d . 1 1
C C3 0.3665(5) 1.0334(4) 0.3320(2) 0.0319(10) Uani d . 1 1
H H3 0.3016 1.0256 0.3003 0.038 Uiso calc R 1 1
C C4 0.4974(5) 1.0450(4) 0.3252(2) 0.0403(12) Uani d . 1 1
C C5 0.5952(6) 1.0565(5) 0.3718(3) 0.0559(17) Uani d . 1 1
H H5 0.6824 1.0614 0.3667 0.067 Uiso calc R 1 1
C C6 0.5626(6) 1.0605(6) 0.4256(3) 0.0623(19) Uani d . 1 1
H H6 0.6272 1.0713 0.4570 0.075 Uiso calc R 1 1
C C7 0.4331(5) 1.0484(5) 0.4331(2) 0.0449(13) Uani d . 1 1
H H7 0.4117 1.0502 0.4698 0.054 Uiso calc R 1 1
C C8 -0.1158(6) 0.8827(4) 0.3836(2) 0.0446(13) Uani d . 1 1
H H8 -0.0579 0.9129 0.3634 0.054 Uiso calc R 1 1
C C9 -0.2662(7) 0.7895(5) 0.4035(3) 0.0587(17) Uani d . 1 1
H H9 -0.3306 0.7438 0.4011 0.070 Uiso calc R 1 1
C C10 -0.2243(6) 0.8438(5) 0.4487(3) 0.0499(14) Uani d . 1 1
H H10 -0.2560 0.8419 0.4833 0.060 Uiso calc R 1 1
C C11 -0.2070(11) 0.7727(5) 0.3035(3) 0.090(3) Uani d . 1 1
H H11A -0.1351 0.7294 0.3034 0.108 Uiso calc R 1 1
H H11B -0.2882 0.7377 0.2954 0.108 Uiso calc R 1 1
C C12 -0.2041(11) 0.8373(7) 0.2596(3) 0.095(3) Uani d . 1 1
H H12A -0.1205 0.8696 0.2659 0.114 Uiso calc R 1 1
H H12B -0.2728 0.8830 0.2607 0.114 Uiso calc R 1 1
C C13 0.0838(5) 0.8493(4) 0.6034(2) 0.0364(11) Uani d . 1 1
H H13 0.0661 0.8936 0.6298 0.044 Uiso calc R 1 1
C C14 0.1075(8) 0.7833(5) 0.5256(3) 0.069(2) Uani d . 1 1
H H14 0.1096 0.7733 0.4870 0.083 Uiso calc R 1 1
C C15 0.1359(10) 0.7186(5) 0.5670(3) 0.078(3) Uani d . 1 1
H H15 0.1604 0.6573 0.5624 0.093 Uiso calc R 1 1
C C16 0.1391(8) 0.7213(5) 0.6751(3) 0.0641(19) Uani d . 1 1
H H16A 0.0978 0.7612 0.7000 0.077 Uiso calc R 1 1
H H16B 0.0957 0.6614 0.6734 0.077 Uiso calc R 1 1
C C17 0.2766(9) 0.7093(8) 0.6992(3) 0.093(3) Uani d . 1 1
H H17A 0.3193 0.7696 0.7023 0.112 Uiso calc R 1 1
H H17B 0.3187 0.6714 0.6736 0.112 Uiso calc R 1 1
Cd Cd1 0.0000 1.0000 0.5000 0.02904(16) Uani d S 1 2
N N1 0.5437(5) 1.0453(4) 0.2710(2) 0.0491(12) Uani d . 1 1
N N2 -0.1285(4) 0.9020(3) 0.43653(17) 0.0368(10) Uani d . 1 1
N N3 -0.1972(6) 0.8139(4) 0.3622(2) 0.0513(13) Uani d . 1 1
N N4 0.0753(4) 0.8650(3) 0.54834(18) 0.0364(9) Uani d . 1 1
N N5 0.1211(6) 0.7622(3) 0.6171(2) 0.0483(12) Uani d . 1 1
O O1 0.1763(4) 1.0003(3) 0.44551(16) 0.0489(10) Uani d . 1 1
O O2 0.1087(4) 1.0132(3) 0.35170(17) 0.0533(11) Uani d . 1 1
O O1W 0.0000 0.8945(6) 0.7500 0.106(3) Uani d SD 1 2
H H1WA 0.0363 0.9262 0.7785 0.127 Uiso d PRD 0.50 1
H H1WB -0.0282 0.9307 0.7224 0.127 Uiso d PRD 0.50 1

loop_
_atom_site_aniso_label
_atom_site_aniso_U_11
_atom_site_aniso_U_22
_atom_site_aniso_U_33
_atom_site_aniso_U_12
_atom_site_aniso_U_13
_atom_site_aniso_U_23
C1 0.031(2) 0.034(3) 0.037(2) 0.0030(19) 0.016(2) 0.006(2)
C2 0.028(2) 0.035(2) 0.029(2) 0.0035(19) 0.0135(18) 0.0032(19)
C3 0.030(2) 0.037(2) 0.031(2) 0.002(2) 0.0120(19) 0.004(2)
C4 0.037(3) 0.048(3) 0.041(3) 0.002(2) 0.024(2) 0.008(2)
C5 0.029(3) 0.085(5) 0.056(4) -0.007(3) 0.012(3) 0.011(3)
C6 0.039(3) 0.100(6) 0.046(3) -0.012(3) 0.001(3) 0.003(4)
C7 0.035(3) 0.068(4) 0.032(3) 0.001(3) 0.009(2) 0.004(3)
C8 0.056(3) 0.047(3) 0.031(3) -0.007(3) 0.007(2) 0.002(2)
C9 0.054(4) 0.062(4) 0.056(4) -0.025(3) -0.005(3) 0.001(3)
C10 0.053(3) 0.059(4) 0.039(3) -0.014(3) 0.011(3) 0.005(3)
C11 0.168(10) 0.046(4) 0.046(4) -0.018(5) -0.008(5) -0.008(3)
C12 0.143(9) 0.087(6) 0.047(4) -0.007(6) -0.008(5) -0.023(4)
C13 0.037(3) 0.033(3) 0.039(3) -0.001(2) 0.005(2) 0.001(2)
C14 0.103(6) 0.062(4) 0.041(3) 0.039(4) 0.008(4) -0.003(3)
C15 0.139(8) 0.047(4) 0.045(4) 0.043(5) 0.009(4) 0.000(3)
C16 0.096(6) 0.048(4) 0.051(4) 0.011(4) 0.019(4) 0.019(3)
C17 0.096(7) 0.139(9) 0.042(4) 0.012(6) 0.001(4) 0.032(5)
Cd1 0.0271(2) 0.0374(3) 0.0222(2) 0.0021(2) 0.00255(16) 0.0035(2)
N1 0.042(3) 0.068(3) 0.044(3) 0.007(2) 0.026(2) 0.006(2)
N2 0.037(2) 0.044(2) 0.028(2) -0.005(2) 0.0013(17) -0.0002(18)
N3 0.069(3) 0.047(3) 0.034(2) -0.011(3) -0.005(2) -0.005(2)
N4 0.035(2) 0.040(2) 0.033(2) 0.0051(19) 0.0008(17) 0.0038(18)
N5 0.068(3) 0.036(2) 0.040(3) 0.009(2) 0.007(2) 0.009(2)
O1 0.042(2) 0.073(3) 0.0368(19) 0.014(2) 0.0207(16) 0.013(2)
O2 0.0335(19) 0.086(3) 0.041(2) 0.000(2) 0.0082(16) 0.008(2)
O1W 0.166(10) 0.080(6) 0.061(5) 0.000 -0.010(6) 0.000

loop_
_atom_type_symbol
_atom_type_description
_atom_type_scat_dispersion_real
_atom_type_scat_dispersion_imag
_atom_type_scat_source
C C 0.0033 0.0016 'International Tables Vol C Tables 4.2.6.8 and 6.1.1.4'
H H 0.0000 0.0000 'International Tables Vol C Tables 4.2.6.8 and 6.1.1.4'
N N 0.0061 0.0033 'International Tables Vol C Tables 4.2.6.8 and 6.1.1.4'
O O 0.0106 0.0060 'International Tables Vol C Tables 4.2.6.8 and 6.1.1.4'
Cd Cd -0.8075 1.2024 'International Tables Vol C Tables 4.2.6.8 and 6.1.1.4'

loop_
_geom_angle_atom_site_label_1
_geom_angle_atom_site_label_2
_geom_angle_atom_site_label_3
_geom_angle_site_symmetry_1
_geom_angle_site_symmetry_3
_geom_angle
O2 C1 O1 . . 126.4(5)
O2 C1 C2 . . 117.1(4)
O1 C1 C2 . . 116.4(5)
C3 C2 C7 . . 119.3(4)
C3 C2 C1 . . 120.0(4)
C7 C2 C1 . . 120.7(4)
C2 C3 C4 . . 119.1(5)
C2 C3 H3 . . 120.5
C4 C3 H3 . . 120.5
C5 C4 C3 . . 121.3(5)
C5 C4 N1 . . 114.1(5)
C3 C4 N1 . . 124.7(5)
C6 C5 C4 . . 119.4(5)
C6 C5 H5 . . 120.3
C4 C5 H5 . . 120.3
C5 C6 C7 . . 119.9(6)
C5 C6 H6 . . 120.0
C7 C6 H6 . . 120.0
C6 C7 C2 . . 120.9(5)
C6 C7 H7 . . 119.5
C2 C7 H7 . . 119.5
N2 C8 N3 . . 111.4(5)
N2 C8 H8 . . 124.3
N3 C8 H8 . . 124.3
C10 C9 N3 . . 106.7(5)
C10 C9 H9 . . 126.6
N3 C9 H9 . . 126.6
C9 C10 N2 . . 110.0(5)
C9 C10 H10 . . 125.0
N2 C10 H10 . . 125.0
C12 C11 N3 . . 114.8(6)
C12 C11 H11A . . 108.6
N3 C11 H11A . . 108.6
C12 C11 H11B . . 108.6
N3 C11 H11B . . 108.6
H11A C11 H11B . . 107.5
C11 C12 C17 . 8_465 112.3(8)
C11 C12 H12A . . 109.1
C17 C12 H12A 8_465 . 109.1
C11 C12 H12B . . 109.1
C17 C12 H12B 8_465 . 109.1
H12A C12 H12B . . 107.9
N4 C13 N5 . . 112.0(5)
N4 C13 H13 . . 124.0
N5 C13 H13 . . 124.0
C15 C14 N4 . . 110.5(6)
C15 C14 H14 . . 124.8
N4 C14 H14 . . 124.8
C14 C15 N5 . . 105.8(6)
C14 C15 H15 . . 127.1
N5 C15 H15 . . 127.1
C17 C16 N5 . . 112.6(6)
C17 C16 H16A . . 109.1
N5 C16 H16A . . 109.1
C17 C16 H16B . . 109.1
N5 C16 H16B . . 109.1
H16A C16 H16B . . 107.8
C16 C17 C12 . 8_566 112.7(8)
C16 C17 H17A . . 109.1
C12 C17 H17A 8_566 . 109.1
C16 C17 H17B . . 109.1
C12 C17 H17B 8_566 . 109.1
H17A C17 H17B . . 107.8
N2 Cd1 N2 . 5_576 180.00(18)
N2 Cd1 N4 . 5_576 94.45(16)
N2 Cd1 N4 5_576 5_576 85.55(16)
N2 Cd1 N4 . . 85.55(16)
N2 Cd1 N4 5_576 . 94.45(16)
N4 Cd1 N4 5_576 . 180.00(19)
N2 Cd1 O1 . 5_576 86.73(16)
N2 Cd1 O1 5_576 5_576 93.27(15)
N4 Cd1 O1 5_576 5_576 92.50(15)
N4 Cd1 O1 . 5_576 87.50(15)
N2 Cd1 O1 . . 93.27(15)
N2 Cd1 O1 5_576 . 86.73(16)
N4 Cd1 O1 5_576 . 87.50(15)
N4 Cd1 O1 . . 92.50(15)
O1 Cd1 O1 5_576 . 180.0000(10)
N1 N1 C4 2_655 . 114.5(6)
C8 N2 C10 . . 105.0(5)
C8 N2 Cd1 . . 127.9(4)
C10 N2 Cd1 . . 126.7(4)
C8 N3 C9 . . 106.8(5)
C8 N3 C11 . . 125.9(6)
C9 N3 C11 . . 127.2(6)
C13 N4 C14 . . 105.2(5)
C13 N4 Cd1 . . 126.7(4)
C14 N4 Cd1 . . 127.8(4)
C13 N5 C15 . . 106.6(5)
C13 N5 C16 . . 126.1(5)
C15 N5 C16 . . 127.4(5)
C1 O1 Cd1 . . 138.7(3)
H1WA O1W H1WB . . 109.5

loop_
_geom_bond_atom_site_label_1
_geom_bond_atom_site_label_2
_geom_bond_site_symmetry_2
_geom_bond_distance
_geom_bond_publ_flag
C1 O2 . 1.244(6) no
C1 O1 . 1.252(6) no
C1 C2 . 1.523(6) ?
C2 C3 . 1.381(6) ?
C2 C7 . 1.391(7) ?
C3 C4 . 1.395(7) ?
C3 H3 . 0.9300 ?
C4 C5 . 1.382(8) ?
C4 N1 . 1.440(6) ?
C5 C6 . 1.368(9) ?
C5 H5 . 0.9300 ?
C6 C7 . 1.388(8) ?
C6 H6 . 0.9300 ?
C7 H7 . 0.9300 ?
C8 N2 . 1.311(7) ?
C8 N3 . 1.345(7) ?
C8 H8 . 0.9300 ?
C9 C10 . 1.340(9) ?
C9 N3 . 1.346(9) ?
C9 H9 . 0.9300 ?
C10 N2 . 1.361(7) ?
C10 H10 . 0.9300 ?
C11 C12 . 1.399(11) ?
C11 N3 . 1.498(8) ?
C11 H11A . 0.9700 ?
C11 H11B . 0.9700 ?
C12 C17 8_465 1.563(10) yes
C12 H12A . 0.9700 ?
C12 H12B . 0.9700 ?
C13 N4 . 1.312(7) ?
C13 N5 . 1.337(7) ?
C13 H13 . 0.9300 ?
C14 C15 . 1.348(9) ?
C14 N4 . 1.357(8) ?
C14 H14 . 0.9300 ?
C15 N5 . 1.373(8) ?
C15 H15 . 0.9300 ?
C16 C17 . 1.453(11) ?
C16 N5 . 1.477(7) ?
C16 H16A . 0.9700 ?
C16 H16B . 0.9700 ?
C17 C12 8_566 1.563(10) ?
C17 H17A . 0.9700 ?
C17 H17B . 0.9700 ?
Cd1 N2 . 2.318(4) no
Cd1 N2 5_576 2.318(4) yes
Cd1 N4 5_576 2.325(4) yes
Cd1 N4 . 2.325(4) no
Cd1 O1 5_576 2.392(3) yes
Cd1 O1 . 2.392(3) no
N1 N1 2_655 1.231(10) yes
O1W H1WA . 0.8500 ?
O1W H1WB . 0.8500 ?

loop_
_geom_hbond_atom_site_label_D
_geom_hbond_atom_site_label_H
_geom_hbond_atom_site_label_A
_geom_hbond_site_symmetry_A
_geom_hbond_distance_DH
_geom_hbond_distance_HA
_geom_hbond_distance_DA
_geom_hbond_angle_DHA
_geom_hbond_publ_flag
O1W H1WA O2 6_576 0.85 1.98 2.822(6) 171.5 y
O1W H1WB O2 5_576 0.85 1.99 2.822(6) 166.0 y

loop_
_geom_torsion_atom_site_label_1
_geom_torsion_atom_site_label_2
_geom_torsion_atom_site_label_3
_geom_torsion_atom_site_label_4
_geom_torsion_site_symmetry_1
_geom_torsion_site_symmetry_4
_geom_torsion
O2 C1 C2 C3 . . -9.4(7)
O1 C1 C2 C3 . . 167.7(5)
O2 C1 C2 C7 . . 172.1(5)
O1 C1 C2 C7 . . -10.8(8)
C7 C2 C3 C4 . . 2.1(8)
C1 C2 C3 C4 . . -176.5(5)
C2 C3 C4 C5 . . 0.2(9)
C2 C3 C4 N1 . . 179.4(5)
C3 C4 C5 C6 . . -2.9(11)
N1 C4 C5 C6 . . 177.8(7)
C4 C5 C6 C7 . . 3.2(12)
C5 C6 C7 C2 . . -1.0(12)
C3 C2 C7 C6 . . -1.7(9)
C1 C2 C7 C6 . . 176.8(6)
N3 C9 C10 N2 . . -0.4(8)
N3 C11 C12 C17 . 8_465 -176.4(8)
N4 C14 C15 N5 . . -0.2(11)
N5 C16 C17 C12 . 8_566 -177.9(7)
C5 C4 N1 N1 . 2_655 -172.5(4)
C3 C4 N1 N1 . 2_655 8.2(7)
N3 C8 N2 C10 . . -1.2(7)
N3 C8 N2 Cd1 . . 172.0(4)
C9 C10 N2 C8 . . 1.0(7)
C9 C10 N2 Cd1 . . -172.3(4)
N4 Cd1 N2 C8 5_576 . 70.2(5)
N4 Cd1 N2 C8 . . -109.8(5)
O1 Cd1 N2 C8 5_576 . 162.5(5)
O1 Cd1 N2 C8 . . -17.5(5)
N4 Cd1 N2 C10 5_576 . -118.0(5)
N4 Cd1 N2 C10 . . 62.0(5)
O1 Cd1 N2 C10 5_576 . -25.7(5)
O1 Cd1 N2 C10 . . 154.3(5)
N2 C8 N3 C9 . . 1.0(8)
N2 C8 N3 C11 . . -178.6(7)
C10 C9 N3 C8 . . -0.3(8)
C10 C9 N3 C11 . . 179.2(7)
C12 C11 N3 C8 . . -42.5(13)
C12 C11 N3 C9 . . 138.0(10)
N5 C13 N4 C14 . . 0.6(7)
N5 C13 N4 Cd1 . . 175.0(4)
C15 C14 N4 C13 . . -0.3(9)
C15 C14 N4 Cd1 . . -174.5(6)
N2 Cd1 N4 C13 . . -131.2(5)
N2 Cd1 N4 C13 5_576 . 48.8(5)
O1 Cd1 N4 C13 5_576 . -44.3(4)
O1 Cd1 N4 C13 . . 135.7(4)
N2 Cd1 N4 C14 . . 41.9(6)
N2 Cd1 N4 C14 5_576 . -138.1(6)
O1 Cd1 N4 C14 5_576 . 128.8(6)
O1 Cd1 N4 C14 . . -51.2(6)
N4 C13 N5 C15 . . -0.8(8)
N4 C13 N5 C16 . . -179.4(6)
C14 C15 N5 C13 . . 0.6(10)
C14 C15 N5 C16 . . 179.2(8)
C17 C16 N5 C13 . . -106.0(9)
C17 C16 N5 C15 . . 75.6(11)
O2 C1 O1 Cd1 . . -20.9(10)
C2 C1 O1 Cd1 . . 162.4(4)
N2 Cd1 O1 C1 . . 52.8(6)
N2 Cd1 O1 C1 5_576 . -127.2(6)
N4 Cd1 O1 C1 5_576 . -41.5(6)
N4 Cd1 O1 C1 . . 138.5(6)
